data_4513354
loop_
_publ_author_name
'Saouane, Sofiane'
'Fabbiani, Francesca P. A.'

_publ_section_title
;
 Structural Behavior of Long-Chain Imidazolium-Based Ionic Liquid
 [C10mim]Cl--Water Mixtures
;
_journal_issue 8
_journal_name_full 'Crystal Growth &amp; Design'
_journal_page_first 3875
_journal_paper_doi 10.1021/acs.cgd.5b00494
_journal_volume 15
_journal_year 2015
_chemical_formula_moiety 'C14 H27 N2, Cl, 0.97(H2 O)'
_chemical_formula_sum 'C14 H28.63 Cl N2 O0.97'
_chemical_formula_weight 275.94
_space_group_crystal_system triclinic
_space_group_IT_number 2
_space_group_name_Hall '-P 1'
_space_group_name_H-M_alt 'P -1'
_symmetry_space_group_name_Hall '-P 1'
_symmetry_space_group_name_H-M 'P -1'
_atom_sites_solution_hydrogens mixed
_audit_creation_method SHELXL-2014/7
_cell_angle_alpha 84.77(5)
_cell_angle_beta 89.32(5)
_cell_angle_gamma 70.73(5)
_cell_formula_units_Z 6
_cell_length_a 7.344(6)
_cell_length_b 8.508(7)
_cell_length_c 43.39(4)
_cell_measurement_reflns_used 1728
_cell_measurement_temperature 263(2)
_cell_measurement_theta_max 16.9205
_cell_measurement_theta_min 2.3575
_cell_volume 2548(4)
_computing_cell_refinement 'Apex2 (Bruker AXS, 2006)'
_computing_data_collection 'Apex2 (Bruker AXS, 2006)'
_computing_data_reduction 'Apex2 (Bruker AXS, 2006)'
_computing_molecular_graphics Mercury
_computing_publication_material 'PLATON, ENCIFER, SHELXLE'
_computing_structure_refinement 'SHELXL-2014/7 (Sheldrick, 2014)'
_computing_structure_solution 'SHELXD (Sheldrick, 2008)'
_diffrn_ambient_temperature 263(2)
_diffrn_measured_fraction_theta_full 0.984
_diffrn_measured_fraction_theta_max 0.976
_diffrn_measurement_device_type 'Bruker SMART APEXII CCD diffractometer'
_diffrn_measurement_method \w
_diffrn_radiation_source 'fine-focus sealed tube'
_diffrn_radiation_type MoK\a
_diffrn_radiation_wavelength 0.71073
_diffrn_reflns_av_R_equivalents 0.0724
_diffrn_reflns_av_unetI/netI 0.0932
_diffrn_reflns_laue_measured_fraction_full 0.984
_diffrn_reflns_laue_measured_fraction_max 0.976
_diffrn_reflns_limit_h_max 6
_diffrn_reflns_limit_h_min -6
_diffrn_reflns_limit_k_max 7
_diffrn_reflns_limit_k_min -7
_diffrn_reflns_limit_l_max 35
_diffrn_reflns_limit_l_min -35
_diffrn_reflns_number 8895
_diffrn_reflns_point_group_measured_fraction_full 0.984
_diffrn_reflns_point_group_measured_fraction_max 0.976
_diffrn_reflns_theta_full 17.230
_diffrn_reflns_theta_max 17.279
_diffrn_reflns_theta_min 1.886
_exptl_absorpt_coefficient_mu 0.218
_exptl_absorpt_correction_T_max 0.8616
_exptl_absorpt_correction_T_min 0.6684
_exptl_absorpt_correction_type multi-scan
_exptl_absorpt_process_details 'based on symmetry-related measuraments'
_exptl_crystal_colour Colourless
_exptl_crystal_density_diffrn 1.079
_exptl_crystal_description Block
_exptl_crystal_F_000 908
_exptl_crystal_size_max 0.500
_exptl_crystal_size_mid 0.300
_exptl_crystal_size_min 0.090
_refine_diff_density_max 0.205
_refine_diff_density_min -0.155
_refine_diff_density_rms 0.031
_refine_ls_extinction_method none
_refine_ls_goodness_of_fit_ref 0.998
_refine_ls_hydrogen_treatment mixed
_refine_ls_matrix_type full
_refine_ls_number_parameters 574
_refine_ls_number_reflns 3028
_refine_ls_number_restraints 1170
_refine_ls_restrained_S_all 0.854
_refine_ls_R_factor_all 0.0996
_refine_ls_R_factor_gt 0.0499
_refine_ls_shift/su_max 0.001
_refine_ls_shift/su_mean 0.000
_refine_ls_structure_factor_coef Fsqd
_refine_ls_weighting_details 'w=1/[\s^2^(Fo^2^)+(0.0443P)^2^] where P=(Fo^2^+2Fc^2^)/3'
_refine_ls_weighting_scheme calc
_refine_ls_wR_factor_gt 0.1037
_refine_ls_wR_factor_ref 0.1231
_reflns_Friedel_coverage 0.000
_reflns_number_gt 1797
_reflns_number_total 3028
_reflns_threshold_expression 'I > 2\s(I)'
_cod_data_source_file cg5b00494_si_002.cif
_cod_data_source_block C10mimCl_Form_II-b_263_K
_cod_depositor_comments 'Adding full bibliography for 4513351--4513358.cif.'
_cod_database_code 4513354
_shelx_shelxl_version_number 2014/7
_shelx_space_group_comment
;
The symmetry employed for this shelxl refinement is uniquely defined
by the following loop, which should always be used as a source of
symmetry information in preference to the above space-group names.
They are only intended as comments.
;
_shelx_estimated_absorpt_t_min 0.899
_shelx_estimated_absorpt_t_max 0.981

loop_
_space_group_symop_operation_xyz
'x, y, z'
'-x, -y, -z'

loop_
_atom_site_label
_atom_site_type_symbol
_atom_site_fract_x
_atom_site_fract_y
_atom_site_fract_z
_atom_site_U_iso_or_equiv
_atom_site_adp_type
_atom_site_occupancy
_atom_site_site_symmetry_order
_atom_site_calc_flag
_atom_site_refinement_flags_posn
_atom_site_refinement_flags_adp
_atom_site_refinement_flags_occupancy
_atom_site_disorder_assembly
_atom_site_disorder_group
Cl1 Cl -0.1374(2) 0.7884(2) 0.53905(4) 0.0686(7) Uani 1 1 d . . . . .
Cl2 Cl 0.4148(2) 0.5024(2) 0.61644(4) 0.0674(7) Uani 1 1 d . . . . .
Cl3 Cl 0.369(3) 0.811(4) 0.9608(6) 0.165(6) Uani 0.55(5) 1 d . U P A 1
Cl3' Cl 0.306(5) 0.904(6) 0.9588(6) 0.170(9) Uani 0.45(5) 1 d . U P A 2
O1 O -0.0071(7) 0.7745(6) 0.60964(11) 0.0793(16) Uani 1 1 d D . . . .
H1A H -0.044(9) 0.760(8) 0.5912(8) 0.119 Uiso 1 1 d D U . . .
H1B H 0.098(6) 0.689(6) 0.6146(13) 0.119 Uiso 1 1 d D U . . .
O2 O 0.2832(8) 0.5058(7) 0.54523(11) 0.0867(16) Uani 1 1 d D . . . .
H2A H 0.327(8) 0.507(10) 0.5640(8) 0.130 Uiso 1 1 d D U . . .
H2B H 0.164(4) 0.574(8) 0.5439(14) 0.130 Uiso 1 1 d D U . . .
O3A O 0.484(3) 0.110(2) 0.9831(4) 0.231(9) Uiso 0.5 1 d . U P B -1
O3B O 0.503(5) 0.179(4) 0.9685(7) 0.169(12) Uiso 0.25 1 d . U P C -2
O3C O 0.419(8) 0.437(7) 0.9822(11) 0.21(2) Uiso 0.15 1 d . . P D -3
N1_1 N 0.9171(7) 0.3253(7) 0.60855(11) 0.0473(16) Uani 1 1 d D U . . .
C2_1 C 0.8651(8) 0.4180(7) 0.58167(13) 0.050(2) Uani 1 1 d D U . . .
H2_1 H 0.8438 0.5323 0.5785 0.060 Uiso 1 1 calc R U . . .
N3_1 N 0.8485(7) 0.3223(7) 0.56013(11) 0.0541(17) Uani 1 1 d D U . . .
C4_1 C 0.8905(9) 0.1617(7) 0.57364(14) 0.057(2) Uani 1 1 d D U . . .
H4_1 H 0.8898 0.0690 0.5639 0.068 Uiso 1 1 calc R U . . .
C5_1 C 0.9329(8) 0.1639(7) 0.60373(14) 0.056(2) Uani 1 1 d D U . . .
H5_1 H 0.9667 0.0726 0.6186 0.067 Uiso 1 1 calc R U . . .
C6_1 C 0.7907(10) 0.3789(8) 0.52762(12) 0.083(3) Uani 1 1 d D U . . .
H6A_1 H 0.7907 0.4915 0.5232 0.125 Uiso 1 1 calc R U . . .
H6B_1 H 0.6635 0.3750 0.5240 0.125 Uiso 1 1 calc R U . . .
H6C_1 H 0.8800 0.3071 0.5144 0.125 Uiso 1 1 calc R U . . .
C7_1 C 0.9404(9) 0.3912(7) 0.63795(12) 0.056(2) Uani 1 1 d D U . . .
H7A_1 H 0.8836 0.5121 0.6356 0.067 Uiso 1 1 calc R U . . .
H7B_1 H 1.0770 0.3640 0.6424 0.067 Uiso 1 1 calc R U . . .
C8_1 C 0.8485(9) 0.3232(8) 0.66521(13) 0.056(2) Uani 1 1 d D U . . .
H8A_1 H 0.9193 0.2053 0.6700 0.067 Uiso 1 1 calc R U . . .
H8B_1 H 0.7170 0.3342 0.6597 0.067 Uiso 1 1 calc R U . . .
C9_1 C 0.8475(9) 0.4160(8) 0.69387(13) 0.060(2) Uani 1 1 d D U . . .
H9A_1 H 0.9792 0.4064 0.6989 0.072 Uiso 1 1 calc R U . . .
H9B_1 H 0.7762 0.5336 0.6888 0.072 Uiso 1 1 calc R U . . .
C10_1 C 0.7600(9) 0.3532(8) 0.72216(14) 0.065(2) Uani 1 1 d D U . . .
H10A_1 H 0.8326 0.2361 0.7275 0.078 Uiso 1 1 calc R U . . .
H10B_1 H 0.6288 0.3612 0.7171 0.078 Uiso 1 1 calc R U . . .
C11_1 C 0.7577(9) 0.4500(8) 0.75035(14) 0.067(2) Uani 1 1 d D U . . .
H11A_1 H 0.8892 0.4427 0.7551 0.080 Uiso 1 1 calc R U . . .
H11B_1 H 0.6850 0.5669 0.7448 0.080 Uiso 1 1 calc R U . . .
C12_1 C 0.6733(10) 0.3917(9) 0.77916(14) 0.068(2) Uani 1 1 d D U . . .
H12A_1 H 0.7463 0.2749 0.7848 0.082 Uiso 1 1 calc R U . . .
H12B_1 H 0.5420 0.3985 0.7744 0.082 Uiso 1 1 calc R U . . .
C13_1 C 0.6707(9) 0.4889(9) 0.80712(14) 0.072(2) Uani 1 1 d D U . . .
H13A_1 H 0.8020 0.4819 0.8119 0.086 Uiso 1 1 calc R U . . .
H13B_1 H 0.5979 0.6057 0.8015 0.086 Uiso 1 1 calc R U . . .
C14_1 C 0.5857(10) 0.4307(9) 0.83605(14) 0.082(2) Uani 1 1 d D U . . .
H14A_1 H 0.6592 0.3143 0.8419 0.098 Uiso 1 1 calc R U . . .
H14B_1 H 0.4545 0.4370 0.8314 0.098 Uiso 1 1 calc R U . . .
C15_1 C 0.5831(11) 0.5310(10) 0.86360(16) 0.097(3) Uani 1 1 d D U . . .
H15A_1 H 0.7144 0.5227 0.8687 0.117 Uiso 1 1 calc R U . . .
H15B_1 H 0.5116 0.6478 0.8577 0.117 Uiso 1 1 calc R U . . .
C16_1 C 0.4931(12) 0.4719(11) 0.89209(17) 0.136(4) Uani 1 1 d D U . . .
H16A_1 H 0.4842 0.5455 0.9080 0.204 Uiso 1 1 calc R U . . .
H16B_1 H 0.5717 0.3606 0.8995 0.204 Uiso 1 1 calc R U . . .
H16C_1 H 0.3663 0.4722 0.8868 0.204 Uiso 1 1 calc R U . . .
N1_2 N 0.4685(7) -0.0262(7) 0.59931(11) 0.0532(17) Uani 1 1 d D U . . .
C2_2 C 0.4334(9) -0.1270(7) 0.58018(13) 0.058(2) Uani 1 1 d D U . . .
H2_2 H 0.4485 -0.2394 0.5851 0.070 Uiso 1 1 calc R U . . .
N3_2 N 0.3733(7) -0.0414(7) 0.55303(11) 0.0524(17) Uani 1 1 d D U . . .
C4_2 C 0.3686(9) 0.1194(7) 0.55487(14) 0.055(2) Uani 1 1 d D U . . .
H4_2 H 0.3305 0.2062 0.5392 0.066 Uiso 1 1 calc R U . . .
C5_2 C 0.4287(9) 0.1290(7) 0.58343(14) 0.055(2) Uani 1 1 d D U . . .
H5_2 H 0.4412 0.2236 0.5911 0.066 Uiso 1 1 calc R U . . .
C6_2 C 0.3301(9) -0.1098(8) 0.52523(13) 0.073(2) Uani 1 1 d D U . . .
H6A_2 H 0.2205 -0.1462 0.5288 0.110 Uiso 1 1 calc R U . . .
H6B_2 H 0.4396 -0.2030 0.5205 0.110 Uiso 1 1 calc R U . . .
H6C_2 H 0.3021 -0.0250 0.5081 0.110 Uiso 1 1 calc R U . . .
C7_2 C 0.5444(9) -0.0779(8) 0.63128(13) 0.069(2) Uani 1 1 d D U . . .
H7A_2 H 0.6774 -0.0806 0.6320 0.082 Uiso 1 1 calc R U . . .
H7B_2 H 0.5432 -0.1904 0.6371 0.082 Uiso 1 1 calc R U . . .
C8_2 C 0.4304(9) 0.0365(8) 0.65436(13) 0.062(2) Uani 1 1 d D U . . .
H8A_2 H 0.2973 0.0396 0.6535 0.075 Uiso 1 1 calc R U . . .
H8B_2 H 0.4320 0.1488 0.6485 0.075 Uiso 1 1 calc R U . . .
C9_2 C 0.5072(9) -0.0165(8) 0.68754(14) 0.069(2) Uani 1 1 d D U . . .
H9A_2 H 0.5207 -0.1333 0.6925 0.083 Uiso 1 1 calc R U . . .
H9B_2 H 0.6344 -0.0061 0.6890 0.083 Uiso 1 1 calc R U . . .
C10_2 C 0.3782(9) 0.0863(8) 0.71121(14) 0.066(2) Uani 1 1 d D U . . .
H10A_2 H 0.2497 0.0796 0.7090 0.079 Uiso 1 1 calc R U . . .
H10B_2 H 0.3688 0.2024 0.7065 0.079 Uiso 1 1 calc R U . . .
C11_2 C 0.4452(9) 0.0334(9) 0.74490(14) 0.069(2) Uani 1 1 d D U . . .
H11A_2 H 0.4657 -0.0851 0.7492 0.083 Uiso 1 1 calc R U . . .
H11B_2 H 0.5682 0.0502 0.7477 0.083 Uiso 1 1 calc R U . . .
C12_2 C 0.3042(9) 0.1283(9) 0.76825(14) 0.068(2) Uani 1 1 d D U . . .
H12A_2 H 0.2875 0.2463 0.7643 0.081 Uiso 1 1 calc R U . . .
H12B_2 H 0.1799 0.1151 0.7649 0.081 Uiso 1 1 calc R U . . .
C13_2 C 0.3648(10) 0.0731(9) 0.80194(14) 0.073(2) Uani 1 1 d D U . . .
H13A_2 H 0.4872 0.0895 0.8055 0.087 Uiso 1 1 calc R U . . .
H13B_2 H 0.3852 -0.0457 0.8057 0.087 Uiso 1 1 calc R U . . .
C14_2 C 0.2209(10) 0.1646(9) 0.82514(15) 0.078(2) Uani 1 1 d D U . . .
H14A_2 H 0.2010 0.2833 0.8214 0.094 Uiso 1 1 calc R U . . .
H14B_2 H 0.0984 0.1487 0.8215 0.094 Uiso 1 1 calc R U . . .
C15_2 C 0.2802(11) 0.1094(10) 0.85889(15) 0.090(3) Uani 1 1 d D U . . .
H15A_2 H 0.4016 0.1270 0.8627 0.108 Uiso 1 1 calc R U . . .
H15B_2 H 0.3021 -0.0097 0.8626 0.108 Uiso 1 1 calc R U . . .
C16_2 C 0.1324(12) 0.2005(10) 0.88232(16) 0.120(3) Uani 1 1 d D U . . .
H16A_2 H 0.1687 0.1453 0.9027 0.180 Uiso 1 1 calc R U . . .
H16B_2 H 0.0068 0.1988 0.8769 0.180 Uiso 1 1 calc R U . . .
H16C_2 H 0.1296 0.3143 0.8820 0.180 Uiso 1 1 calc R U . . .
N1_3 N 0.9261(16) 0.6542(9) 0.9527(3) 0.103(3) Uani 0.716(16) 1 d D U P E 1
C2_3 C 0.8229(16) 0.5517(11) 0.9561(3) 0.117(4) Uani 0.716(16) 1 d D U P E 1
H2_3 H 0.6890 0.5834 0.9552 0.141 Uiso 0.716(16) 1 calc R U P E 1
N3_3 N 0.9434(18) 0.3966(10) 0.9611(3) 0.107(4) Uani 0.716(16) 1 d D U P E 1
C4_3 C 1.1304(17) 0.3999(13) 0.9612(3) 0.117(4) Uani 0.716(16) 1 d D U P E 1
H4_3 H 1.2426 0.3082 0.9642 0.140 Uiso 0.716(16) 1 calc R U P E 1
C5_3 C 1.1187(15) 0.5599(14) 0.9561(4) 0.118(4) Uani 0.716(16) 1 d D U P E 1
H5_3 H 1.2219 0.6005 0.9550 0.142 Uiso 0.716(16) 1 calc R U P E 1
C6_3 C 0.898(3) 0.2413(14) 0.9663(3) 0.160(6) Uani 0.716(16) 1 d D U P E 1
H6A_3 H 1.0155 0.1476 0.9664 0.240 Uiso 0.716(16) 1 calc R U P E 1
H6B_3 H 0.8137 0.2360 0.9500 0.240 Uiso 0.716(16) 1 calc R U P E 1
H6C_3 H 0.8365 0.2383 0.9858 0.240 Uiso 0.716(16) 1 calc R U P E 1
N1'_3 N 0.883(3) 0.6579(14) 0.9545(6) 0.108(6) Uani 0.284(16) 1 d D U P E 2
C2'_3 C 0.741(3) 0.594(2) 0.9597(7) 0.103(7) Uani 0.284(16) 1 d D U P E 2
H2'_3 H 0.6102 0.6550 0.9596 0.124 Uiso 0.284(16) 1 calc R U P E 2
N3'_3 N 0.820(4) 0.430(2) 0.9649(6) 0.117(7) Uani 0.284(16) 1 d D U P E 2
C4'_3 C 1.017(4) 0.3866(17) 0.9636(10) 0.117(7) Uani 0.284(16) 1 d D U P E 2
H4'_3 H 1.1060 0.2793 0.9665 0.140 Uiso 0.284(16) 1 calc R U P E 2
C5'_3 C 1.056(3) 0.529(2) 0.9573(9) 0.112(7) Uani 0.284(16) 1 d D U P E 2
H5'_3 H 1.1783 0.5392 0.9552 0.134 Uiso 0.284(16) 1 calc R U P E 2
C6'_3 C 0.711(6) 0.313(3) 0.9701(8) 0.151(10) Uani 0.284(16) 1 d D U P E 2
H6'A_3 H 0.5819 0.3659 0.9621 0.227 Uiso 0.284(16) 1 calc R U P E 2
H6'B_3 H 0.7078 0.2831 0.9920 0.227 Uiso 0.284(16) 1 calc R U P E 2
H6'C_3 H 0.7727 0.2148 0.9598 0.227 Uiso 0.284(16) 1 calc R U P E 2
C7_3 C 0.8541(11) 0.8355(8) 0.94565(17) 0.114(3) Uani 1 1 d D U . . .
H7A_3 H 0.9552 0.8811 0.9498 0.137 Uiso 1 1 calc R U . E 1
H7B_3 H 0.7467 0.8839 0.9589 0.137 Uiso 1 1 calc R U . E 1
C8_3 C 0.7882(11) 0.8828(10) 0.91177(16) 0.105(3) Uani 1 1 d D U . . .
H8A_3 H 0.6722 0.8549 0.9088 0.126 Uiso 1 1 calc R U . . .
H8B_3 H 0.7550 1.0029 0.9074 0.126 Uiso 1 1 calc R U . . .
C9_3 C 0.9355(11) 0.7982(10) 0.88874(16) 0.093(3) Uani 1 1 d D U . . .
H9A_3 H 0.9608 0.6786 0.8920 0.111 Uiso 1 1 calc R U . . .
H9B_3 H 1.0551 0.8185 0.8928 0.111 Uiso 1 1 calc R U . . .
C10_3 C 0.8751(10) 0.8563(9) 0.85516(15) 0.085(2) Uani 1 1 d D U . . .
H10A_3 H 0.7522 0.8411 0.8514 0.102 Uiso 1 1 calc R U . . .
H10B_3 H 0.8558 0.9750 0.8517 0.102 Uiso 1 1 calc R U . . .
C11_3 C 1.0182(10) 0.7660(9) 0.83199(15) 0.084(2) Uani 1 1 d D U . . .
H11A_3 H 1.0388 0.6473 0.8358 0.101 Uiso 1 1 calc R U . . .
H11B_3 H 1.1404 0.7824 0.8358 0.101 Uiso 1 1 calc R U . . .
C12_3 C 0.9623(10) 0.8186(9) 0.79822(15) 0.076(2) Uani 1 1 d D U . . .
H12A_3 H 0.8385 0.8052 0.7945 0.091 Uiso 1 1 calc R U . . .
H12B_3 H 0.9458 0.9365 0.7942 0.091 Uiso 1 1 calc R U . . .
C13_3 C 1.1041(10) 0.7238(9) 0.77545(15) 0.076(2) Uani 1 1 d D U . . .
H13A_3 H 1.1193 0.6060 0.7794 0.091 Uiso 1 1 calc R U . . .
H13B_3 H 1.2283 0.7359 0.7794 0.091 Uiso 1 1 calc R U . . .
C14_3 C 1.0500(10) 0.7775(9) 0.74143(15) 0.074(2) Uani 1 1 d D U . . .
H14A_3 H 0.9251 0.7667 0.7375 0.088 Uiso 1 1 calc R U . . .
H14B_3 H 1.0367 0.8948 0.7374 0.088 Uiso 1 1 calc R U . . .
C15_3 C 1.1910(11) 0.6807(10) 0.71899(16) 0.088(3) Uani 1 1 d D U . . .
H15A_3 H 1.2026 0.5636 0.7227 0.106 Uiso 1 1 calc R U . . .
H15B_3 H 1.3165 0.6899 0.7230 0.106 Uiso 1 1 calc R U . . .
C16_3 C 1.1363(11) 0.7381(9) 0.68502(15) 0.100(3) Uani 1 1 d D U . . .
H16A_3 H 1.1199 0.8550 0.6812 0.149 Uiso 1 1 calc R U . . .
H16B_3 H 1.0178 0.7201 0.6802 0.149 Uiso 1 1 calc R U . . .
H16C_3 H 1.2367 0.6754 0.6722 0.149 Uiso 1 1 calc R U . . .

loop_
_atom_site_aniso_label
_atom_site_aniso_U_11
_atom_site_aniso_U_22
_atom_site_aniso_U_33
_atom_site_aniso_U_23
_atom_site_aniso_U_13
_atom_site_aniso_U_12
Cl1 0.0671(15) 0.0538(15) 0.0809(14) 0.0001(12) -0.0025(11) -0.0162(12)
Cl2 0.0591(14) 0.0476(14) 0.0896(15) -0.0017(12) -0.0044(12) -0.0106(12)
Cl3 0.105(9) 0.181(15) 0.218(11) -0.041(10) 0.033(8) -0.056(9)
Cl3' 0.146(14) 0.20(2) 0.171(10) 0.039(12) -0.059(9) -0.084(14)
O1 0.078(5) 0.062(4) 0.081(4) -0.002(3) -0.002(3) -0.002(3)
O2 0.098(5) 0.058(4) 0.089(4) 0.000(4) 0.002(3) -0.008(3)
N1_1 0.041(4) 0.034(4) 0.065(4) -0.004(3) 0.004(3) -0.011(3)
C2_1 0.046(5) 0.038(5) 0.065(4) -0.007(3) 0.010(4) -0.013(4)
N3_1 0.058(4) 0.039(4) 0.064(4) -0.015(3) 0.009(3) -0.012(4)
C4_1 0.055(5) 0.035(4) 0.083(5) -0.015(4) 0.007(4) -0.015(4)
C5_1 0.054(5) 0.035(4) 0.082(5) -0.002(4) 0.004(4) -0.019(4)
C6_1 0.103(6) 0.087(6) 0.063(4) -0.009(4) -0.003(4) -0.035(5)
C7_1 0.060(5) 0.039(5) 0.068(4) -0.003(4) 0.001(4) -0.016(4)
C8_1 0.053(5) 0.049(5) 0.063(4) 0.003(4) -0.007(4) -0.014(4)
C9_1 0.058(5) 0.055(5) 0.065(4) -0.003(4) -0.003(4) -0.015(4)
C10_1 0.067(5) 0.058(6) 0.071(4) -0.005(4) 0.006(4) -0.021(5)
C11_1 0.067(6) 0.061(6) 0.072(4) -0.004(4) 0.003(4) -0.021(5)
C12_1 0.070(6) 0.068(6) 0.070(4) -0.007(4) 0.005(4) -0.026(5)
C13_1 0.061(5) 0.082(6) 0.075(4) -0.012(4) 0.000(4) -0.026(5)
C14_1 0.097(6) 0.079(6) 0.073(5) -0.015(4) 0.013(4) -0.034(5)
C15_1 0.093(7) 0.108(7) 0.093(5) -0.033(5) 0.009(5) -0.028(6)
C16_1 0.155(9) 0.179(10) 0.092(6) -0.044(6) 0.031(6) -0.072(8)
N1_2 0.055(4) 0.040(4) 0.064(4) 0.001(3) 0.008(3) -0.015(4)
C2_2 0.064(6) 0.037(5) 0.076(5) 0.000(4) 0.005(4) -0.020(4)
N3_2 0.049(4) 0.041(4) 0.070(4) 0.001(3) 0.008(3) -0.020(4)
C4_2 0.059(5) 0.040(4) 0.070(4) 0.003(4) 0.008(4) -0.023(4)
C5_2 0.058(5) 0.037(4) 0.075(5) -0.002(4) 0.007(4) -0.021(4)
C6_2 0.075(6) 0.062(6) 0.090(5) -0.008(4) -0.007(4) -0.030(5)
C7_2 0.070(6) 0.055(5) 0.068(4) 0.000(4) 0.003(4) -0.006(4)
C8_2 0.063(5) 0.048(5) 0.072(4) -0.005(4) 0.008(4) -0.014(4)
C9_2 0.066(5) 0.065(6) 0.070(4) -0.005(4) -0.001(4) -0.014(5)
C10_2 0.058(5) 0.065(6) 0.074(4) -0.006(4) 0.004(4) -0.018(5)
C11_2 0.057(5) 0.081(6) 0.073(4) -0.011(4) -0.001(4) -0.026(5)
C12_2 0.057(5) 0.077(6) 0.072(4) -0.009(4) 0.000(4) -0.025(5)
C13_2 0.069(6) 0.073(6) 0.075(4) -0.006(4) 0.002(4) -0.022(5)
C14_2 0.075(6) 0.079(6) 0.078(4) -0.017(4) 0.006(4) -0.021(5)
C15_2 0.093(7) 0.099(7) 0.082(5) -0.022(5) 0.003(4) -0.035(6)
C16_2 0.135(8) 0.133(8) 0.090(6) -0.034(6) 0.031(5) -0.038(7)
N1_3 0.117(7) 0.130(6) 0.066(7) -0.022(5) 0.012(6) -0.044(5)
C2_3 0.129(8) 0.142(7) 0.091(10) -0.016(7) 0.011(8) -0.057(6)
N3_3 0.131(8) 0.136(6) 0.058(7) -0.023(6) 0.012(8) -0.046(6)
C4_3 0.130(8) 0.150(7) 0.072(8) -0.023(7) 0.013(8) -0.045(6)
C5_3 0.118(7) 0.149(7) 0.089(9) -0.030(8) 0.010(7) -0.040(6)
C6_3 0.183(11) 0.154(8) 0.154(10) -0.013(7) 0.012(8) -0.071(7)
N1'_3 0.130(10) 0.122(7) 0.073(12) -0.024(7) 0.008(10) -0.041(7)
C2'_3 0.134(10) 0.124(8) 0.055(15) -0.018(9) 0.005(10) -0.044(7)
N3'_3 0.141(11) 0.123(9) 0.087(15) -0.015(10) 0.003(11) -0.043(8)
C4'_3 0.141(10) 0.129(8) 0.083(16) -0.022(9) 0.005(11) -0.044(7)
C5'_3 0.131(10) 0.128(8) 0.078(14) -0.025(9) 0.009(10) -0.041(7)
C6'_3 0.156(13) 0.147(11) 0.158(15) -0.009(9) 0.004(9) -0.062(10)
C7_3 0.127(7) 0.126(5) 0.097(5) -0.026(5) 0.012(5) -0.048(5)
C8_3 0.105(7) 0.111(7) 0.095(5) -0.016(5) 0.017(4) -0.029(6)
C9_3 0.082(6) 0.104(7) 0.086(5) -0.011(5) 0.006(4) -0.021(6)
C10_3 0.085(6) 0.075(6) 0.089(4) -0.005(4) 0.006(4) -0.019(5)
C11_3 0.084(6) 0.087(7) 0.082(4) -0.009(4) 0.000(4) -0.030(5)
C12_3 0.078(6) 0.067(6) 0.083(4) 0.001(4) 0.003(4) -0.028(5)
C13_3 0.078(6) 0.077(6) 0.079(4) -0.006(4) 0.001(4) -0.035(5)
C14_3 0.073(6) 0.071(6) 0.079(4) 0.000(4) 0.002(4) -0.030(5)
C15_3 0.085(6) 0.097(7) 0.087(5) -0.016(5) 0.009(5) -0.034(6)
C16_3 0.130(8) 0.097(7) 0.084(5) -0.012(5) 0.010(5) -0.053(6)

loop_
_atom_type_symbol
_atom_type_description
_atom_type_scat_dispersion_real
_atom_type_scat_dispersion_imag
_atom_type_scat_source
C C 0.0033 0.0016 'International Tables Vol C Tables 4.2.6.8 and 6.1.1.4'
H H 0.0000 0.0000 'International Tables Vol C Tables 4.2.6.8 and 6.1.1.4'
N N 0.0061 0.0033 'International Tables Vol C Tables 4.2.6.8 and 6.1.1.4'
O O 0.0106 0.0060 'International Tables Vol C Tables 4.2.6.8 and 6.1.1.4'
Cl Cl 0.1484 0.1585 'International Tables Vol C Tables 4.2.6.8 and 6.1.1.4'

loop_
_geom_angle_atom_site_label_1
_geom_angle_atom_site_label_2
_geom_angle_atom_site_label_3
_geom_angle
H1A O1 H1B 106(3)
H2A O2 H2B 107(3)
C2_1 N1_1 C5_1 107.5(5)
C2_1 N1_1 C7_1 124.6(5)
C5_1 N1_1 C7_1 127.8(5)
N3_1 C2_1 N1_1 109.6(5)
N3_1 C2_1 H2_1 125.2
N1_1 C2_1 H2_1 125.2
C2_1 N3_1 C4_1 108.2(5)
C2_1 N3_1 C6_1 125.9(5)
C4_1 N3_1 C6_1 125.9(5)
C5_1 C4_1 N3_1 107.0(5)
C5_1 C4_1 H4_1 126.5
N3_1 C4_1 H4_1 126.5
C4_1 C5_1 N1_1 107.7(5)
C4_1 C5_1 H5_1 126.1
N1_1 C5_1 H5_1 126.1
N3_1 C6_1 H6A_1 109.5
N3_1 C6_1 H6B_1 109.5
H6A_1 C6_1 H6B_1 109.5
N3_1 C6_1 H6C_1 109.5
H6A_1 C6_1 H6C_1 109.5
H6B_1 C6_1 H6C_1 109.5
N1_1 C7_1 C8_1 113.7(5)
N1_1 C7_1 H7A_1 108.8
C8_1 C7_1 H7A_1 108.8
N1_1 C7_1 H7B_1 108.8
C8_1 C7_1 H7B_1 108.8
H7A_1 C7_1 H7B_1 107.7
C7_1 C8_1 C9_1 111.6(5)
C7_1 C8_1 H8A_1 109.3
C9_1 C8_1 H8A_1 109.3
C7_1 C8_1 H8B_1 109.3
C9_1 C8_1 H8B_1 109.3
H8A_1 C8_1 H8B_1 108.0
C10_1 C9_1 C8_1 114.6(5)
C10_1 C9_1 H9A_1 108.6
C8_1 C9_1 H9A_1 108.6
C10_1 C9_1 H9B_1 108.6
C8_1 C9_1 H9B_1 108.6
H9A_1 C9_1 H9B_1 107.6
C9_1 C10_1 C11_1 113.5(5)
C9_1 C10_1 H10A_1 108.9
C11_1 C10_1 H10A_1 108.9
C9_1 C10_1 H10B_1 108.9
C11_1 C10_1 H10B_1 108.9
H10A_1 C10_1 H10B_1 107.7
C12_1 C11_1 C10_1 115.6(6)
C12_1 C11_1 H11A_1 108.4
C10_1 C11_1 H11A_1 108.4
C12_1 C11_1 H11B_1 108.4
C10_1 C11_1 H11B_1 108.4
H11A_1 C11_1 H11B_1 107.4
C11_1 C12_1 C13_1 115.3(6)
C11_1 C12_1 H12A_1 108.4
C13_1 C12_1 H12A_1 108.4
C11_1 C12_1 H12B_1 108.4
C13_1 C12_1 H12B_1 108.4
H12A_1 C12_1 H12B_1 107.5
C14_1 C13_1 C12_1 115.4(6)
C14_1 C13_1 H13A_1 108.4
C12_1 C13_1 H13A_1 108.4
C14_1 C13_1 H13B_1 108.4
C12_1 C13_1 H13B_1 108.4
H13A_1 C13_1 H13B_1 107.5
C13_1 C14_1 C15_1 114.3(6)
C13_1 C14_1 H14A_1 108.7
C15_1 C14_1 H14A_1 108.7
C13_1 C14_1 H14B_1 108.7
C15_1 C14_1 H14B_1 108.7
H14A_1 C14_1 H14B_1 107.6
C16_1 C15_1 C14_1 113.1(7)
C16_1 C15_1 H15A_1 109.0
C14_1 C15_1 H15A_1 109.0
C16_1 C15_1 H15B_1 109.0
C14_1 C15_1 H15B_1 109.0
H15A_1 C15_1 H15B_1 107.8
C15_1 C16_1 H16A_1 109.5
C15_1 C16_1 H16B_1 109.5
H16A_1 C16_1 H16B_1 109.5
C15_1 C16_1 H16C_1 109.5
H16A_1 C16_1 H16C_1 109.5
H16B_1 C16_1 H16C_1 109.5
C2_2 N1_2 C5_2 107.7(5)
C2_2 N1_2 C7_2 124.9(5)
C5_2 N1_2 C7_2 127.4(5)
N3_2 C2_2 N1_2 109.0(5)
N3_2 C2_2 H2_2 125.5
N1_2 C2_2 H2_2 125.5
C2_2 N3_2 C4_2 108.3(5)
C2_2 N3_2 C6_2 125.8(5)
C4_2 N3_2 C6_2 125.8(5)
C5_2 C4_2 N3_2 107.5(5)
C5_2 C4_2 H4_2 126.3
N3_2 C4_2 H4_2 126.3
C4_2 C5_2 N1_2 107.5(5)
C4_2 C5_2 H5_2 126.2
N1_2 C5_2 H5_2 126.2
N3_2 C6_2 H6A_2 109.5
N3_2 C6_2 H6B_2 109.5
H6A_2 C6_2 H6B_2 109.5
N3_2 C6_2 H6C_2 109.5
H6A_2 C6_2 H6C_2 109.5
H6B_2 C6_2 H6C_2 109.5
N1_2 C7_2 C8_2 113.0(5)
N1_2 C7_2 H7A_2 109.0
C8_2 C7_2 H7A_2 109.0
N1_2 C7_2 H7B_2 109.0
C8_2 C7_2 H7B_2 109.0
H7A_2 C7_2 H7B_2 107.8
C7_2 C8_2 C9_2 113.4(5)
C7_2 C8_2 H8A_2 108.9
C9_2 C8_2 H8A_2 108.9
C7_2 C8_2 H8B_2 108.9
C9_2 C8_2 H8B_2 108.9
H8A_2 C8_2 H8B_2 107.7
C10_2 C9_2 C8_2 113.3(6)
C10_2 C9_2 H9A_2 108.9
C8_2 C9_2 H9A_2 108.9
C10_2 C9_2 H9B_2 108.9
C8_2 C9_2 H9B_2 108.9
H9A_2 C9_2 H9B_2 107.7
C9_2 C10_2 C11_2 115.2(6)
C9_2 C10_2 H10A_2 108.5
C11_2 C10_2 H10A_2 108.5
C9_2 C10_2 H10B_2 108.5
C11_2 C10_2 H10B_2 108.5
H10A_2 C10_2 H10B_2 107.5
C12_2 C11_2 C10_2 114.0(6)
C12_2 C11_2 H11A_2 108.8
C10_2 C11_2 H11A_2 108.8
C12_2 C11_2 H11B_2 108.8
C10_2 C11_2 H11B_2 108.8
H11A_2 C11_2 H11B_2 107.6
C13_2 C12_2 C11_2 114.8(6)
C13_2 C12_2 H12A_2 108.6
C11_2 C12_2 H12A_2 108.6
C13_2 C12_2 H12B_2 108.6
C11_2 C12_2 H12B_2 108.6
H12A_2 C12_2 H12B_2 107.5
C12_2 C13_2 C14_2 114.6(6)
C12_2 C13_2 H13A_2 108.6
C14_2 C13_2 H13A_2 108.6
C12_2 C13_2 H13B_2 108.6
C14_2 C13_2 H13B_2 108.6
H13A_2 C13_2 H13B_2 107.6
C15_2 C14_2 C13_2 114.9(6)
C15_2 C14_2 H14A_2 108.6
C13_2 C14_2 H14A_2 108.6
C15_2 C14_2 H14B_2 108.6
C13_2 C14_2 H14B_2 108.6
H14A_2 C14_2 H14B_2 107.5
C14_2 C15_2 C16_2 114.7(7)
C14_2 C15_2 H15A_2 108.6
C16_2 C15_2 H15A_2 108.6
C14_2 C15_2 H15B_2 108.6
C16_2 C15_2 H15B_2 108.6
H15A_2 C15_2 H15B_2 107.6
C15_2 C16_2 H16A_2 109.5
C15_2 C16_2 H16B_2 109.5
H16A_2 C16_2 H16B_2 109.5
C15_2 C16_2 H16C_2 109.5
H16A_2 C16_2 H16C_2 109.5
H16B_2 C16_2 H16C_2 109.5
C2_3 N1_3 C5_3 108.4(6)
C2_3 N1_3 C7_3 127.3(8)
C5_3 N1_3 C7_3 124.2(8)
N3_3 C2_3 N1_3 108.3(6)
N3_3 C2_3 H2_3 125.9
N1_3 C2_3 H2_3 125.9
C2_3 N3_3 C4_3 108.9(6)
C2_3 N3_3 C6_3 128.5(8)
C4_3 N3_3 C6_3 122.5(8)
C5_3 C4_3 N3_3 106.8(6)
C5_3 C4_3 H4_3 126.6
N3_3 C4_3 H4_3 126.6
C4_3 C5_3 N1_3 107.6(6)
C4_3 C5_3 H5_3 126.2
N1_3 C5_3 H5_3 126.2
N3_3 C6_3 H6A_3 109.5
N3_3 C6_3 H6B_3 109.5
H6A_3 C6_3 H6B_3 109.5
N3_3 C6_3 H6C_3 109.5
H6A_3 C6_3 H6C_3 109.5
H6B_3 C6_3 H6C_3 109.5
C2'_3 N1'_3 C5'_3 108.6(6)
C2'_3 N1'_3 C7_3 124.5(10)
C5'_3 N1'_3 C7_3 126.8(11)
N3'_3 C2'_3 N1'_3 108.1(6)
N3'_3 C2'_3 H2'_3 126.0
N1'_3 C2'_3 H2'_3 126.0
C2'_3 N3'_3 C4'_3 109.1(6)
C2'_3 N3'_3 C6'_3 124.9(9)
C4'_3 N3'_3 C6'_3 126.0(9)
C5'_3 C4'_3 N3'_3 106.9(7)
C5'_3 C4'_3 H4'_3 126.6
N3'_3 C4'_3 H4'_3 126.6
C4'_3 C5'_3 N1'_3 107.4(7)
C4'_3 C5'_3 H5'_3 126.3
N1'_3 C5'_3 H5'_3 126.3
N3'_3 C6'_3 H6'A_3 109.5
N3'_3 C6'_3 H6'B_3 109.5
H6'A_3 C6'_3 H6'B_3 109.5
N3'_3 C6'_3 H6'C_3 109.5
H6'A_3 C6'_3 H6'C_3 109.5
H6'B_3 C6'_3 H6'C_3 109.5
N1_3 C7_3 C8_3 111.1(7)
N1'_3 C7_3 C8_3 110.8(11)
N1_3 C7_3 H7A_3 109.4
C8_3 C7_3 H7A_3 109.4
N1_3 C7_3 H7B_3 109.4
C8_3 C7_3 H7B_3 109.4
H7A_3 C7_3 H7B_3 108.0
C9_3 C8_3 C7_3 114.6(7)
C9_3 C8_3 H8A_3 108.6
C7_3 C8_3 H8A_3 108.6
C9_3 C8_3 H8B_3 108.6
C7_3 C8_3 H8B_3 108.6
H8A_3 C8_3 H8B_3 107.6
C8_3 C9_3 C10_3 114.2(6)
C8_3 C9_3 H9A_3 108.7
C10_3 C9_3 H9A_3 108.7
C8_3 C9_3 H9B_3 108.7
C10_3 C9_3 H9B_3 108.7
H9A_3 C9_3 H9B_3 107.6
C11_3 C10_3 C9_3 114.3(6)
C11_3 C10_3 H10A_3 108.7
C9_3 C10_3 H10A_3 108.7
C11_3 C10_3 H10B_3 108.7
C9_3 C10_3 H10B_3 108.7
H10A_3 C10_3 H10B_3 107.6
C10_3 C11_3 C12_3 116.1(6)
C10_3 C11_3 H11A_3 108.3
C12_3 C11_3 H11A_3 108.3
C10_3 C11_3 H11B_3 108.3
C12_3 C11_3 H11B_3 108.3
H11A_3 C11_3 H11B_3 107.4
C13_3 C12_3 C11_3 115.3(6)
C13_3 C12_3 H12A_3 108.4
C11_3 C12_3 H12A_3 108.4
C13_3 C12_3 H12B_3 108.4
C11_3 C12_3 H12B_3 108.4
H12A_3 C12_3 H12B_3 107.5
C12_3 C13_3 C14_3 115.6(6)
C12_3 C13_3 H13A_3 108.4
C14_3 C13_3 H13A_3 108.4
C12_3 C13_3 H13B_3 108.4
C14_3 C13_3 H13B_3 108.4
H13A_3 C13_3 H13B_3 107.4
C15_3 C14_3 C13_3 115.1(6)
C15_3 C14_3 H14A_3 108.5
C13_3 C14_3 H14A_3 108.5
C15_3 C14_3 H14B_3 108.5
C13_3 C14_3 H14B_3 108.5
H14A_3 C14_3 H14B_3 107.5
C14_3 C15_3 C16_3 114.4(7)
C14_3 C15_3 H15A_3 108.7
C16_3 C15_3 H15A_3 108.7
C14_3 C15_3 H15B_3 108.7
C16_3 C15_3 H15B_3 108.7
H15A_3 C15_3 H15B_3 107.6
C15_3 C16_3 H16A_3 109.5
C15_3 C16_3 H16B_3 109.5
H16A_3 C16_3 H16B_3 109.5
C15_3 C16_3 H16C_3 109.5
H16A_3 C16_3 H16C_3 109.5
H16B_3 C16_3 H16C_3 109.5

loop_
_geom_bond_atom_site_label_1
_geom_bond_atom_site_label_2
_geom_bond_distance
O1 H1A 0.882(11)
O1 H1B 0.880(11)
O2 H2A 0.878(11)
O2 H2B 0.877(11)
N1_1 C2_1 1.331(5)
N1_1 C5_1 1.375(6)
N1_1 C7_1 1.473(5)
C2_1 N3_1 1.326(5)
C2_1 H2_1 0.9300
N3_1 C4_1 1.373(5)
N3_1 C6_1 1.468(5)
C4_1 C5_1 1.349(6)
C4_1 H4_1 0.9300
C5_1 H5_1 0.9300
C6_1 H6A_1 0.9600
C6_1 H6B_1 0.9600
C6_1 H6C_1 0.9600
C7_1 C8_1 1.518(6)
C7_1 H7A_1 0.9700
C7_1 H7B_1 0.9700
C8_1 C9_1 1.531(7)
C8_1 H8A_1 0.9700
C8_1 H8B_1 0.9700
C9_1 C10_1 1.514(7)
C9_1 H9A_1 0.9700
C9_1 H9B_1 0.9700
C10_1 C11_1 1.532(7)
C10_1 H10A_1 0.9700
C10_1 H10B_1 0.9700
C11_1 C12_1 1.505(7)
C11_1 H11A_1 0.9700
C11_1 H11B_1 0.9700
C12_1 C13_1 1.526(7)
C12_1 H12A_1 0.9700
C12_1 H12B_1 0.9700
C13_1 C14_1 1.511(7)
C13_1 H13A_1 0.9700
C13_1 H13B_1 0.9700
C14_1 C15_1 1.528(8)
C14_1 H14A_1 0.9700
C14_1 H14B_1 0.9700
C15_1 C16_1 1.518(8)
C15_1 H15A_1 0.9700
C15_1 H15B_1 0.9700
C16_1 H16A_1 0.9600
C16_1 H16B_1 0.9600
C16_1 H16C_1 0.9600
N1_2 C2_2 1.331(5)
N1_2 C5_2 1.374(6)
N1_2 C7_2 1.474(5)
C2_2 N3_2 1.325(5)
C2_2 H2_2 0.9300
N3_2 C4_2 1.366(5)
N3_2 C6_2 1.467(5)
C4_2 C5_2 1.339(6)
C4_2 H4_2 0.9300
C5_2 H5_2 0.9300
C6_2 H6A_2 0.9600
C6_2 H6B_2 0.9600
C6_2 H6C_2 0.9600
C7_2 C8_2 1.507(7)
C7_2 H7A_2 0.9700
C7_2 H7B_2 0.9700
C8_2 C9_2 1.526(7)
C8_2 H8A_2 0.9700
C8_2 H8B_2 0.9700
C9_2 C10_2 1.520(7)
C9_2 H9A_2 0.9700
C9_2 H9B_2 0.9700
C10_2 C11_2 1.527(7)
C10_2 H10A_2 0.9700
C10_2 H10B_2 0.9700
C11_2 C12_2 1.524(7)
C11_2 H11A_2 0.9700
C11_2 H11B_2 0.9700
C12_2 C13_2 1.519(7)
C12_2 H12A_2 0.9700
C12_2 H12B_2 0.9700
C13_2 C14_2 1.520(7)
C13_2 H13A_2 0.9700
C13_2 H13B_2 0.9700
C14_2 C15_2 1.520(7)
C14_2 H14A_2 0.9700
C14_2 H14B_2 0.9700
C15_2 C16_2 1.541(8)
C15_2 H15A_2 0.9700
C15_2 H15B_2 0.9700
C16_2 H16A_2 0.9600
C16_2 H16B_2 0.9600
C16_2 H16C_2 0.9600
N1_3 C2_3 1.329(6)
N1_3 C5_3 1.379(7)
N1_3 C7_3 1.461(7)
C2_3 N3_3 1.324(6)
C2_3 H2_3 0.9300
N3_3 C4_3 1.382(7)
N3_3 C6_3 1.463(6)
C4_3 C5_3 1.333(9)
C4_3 H4_3 0.9300
C5_3 H5_3 0.9300
C6_3 H6A_3 0.9600
C6_3 H6B_3 0.9600
C6_3 H6C_3 0.9600
N1'_3 C2'_3 1.330(7)
N1'_3 C5'_3 1.375(8)
N1'_3 C7_3 1.471(7)
C2'_3 N3'_3 1.328(7)
C2'_3 H2'_3 0.9300
N3'_3 C4'_3 1.374(8)
N3'_3 C6'_3 1.462(7)
C4'_3 C5'_3 1.342(10)
C4'_3 H4'_3 0.9300
C5'_3 H5'_3 0.9300
C6'_3 H6'A_3 0.9600
C6'_3 H6'B_3 0.9600
C6'_3 H6'C_3 0.9600
C7_3 C8_3 1.529(8)
C7_3 H7A_3 0.9700
C7_3 H7B_3 0.9700
C8_3 C9_3 1.509(8)
C8_3 H8A_3 0.9700
C8_3 H8B_3 0.9700
C9_3 C10_3 1.518(7)
C9_3 H9A_3 0.9700
C9_3 H9B_3 0.9700
C10_3 C11_3 1.513(8)
C10_3 H10A_3 0.9700
C10_3 H10B_3 0.9700
C11_3 C12_3 1.513(7)
C11_3 H11A_3 0.9700
C11_3 H11B_3 0.9700
C12_3 C13_3 1.509(7)
C12_3 H12A_3 0.9700
C12_3 H12B_3 0.9700
C13_3 C14_3 1.522(7)
C13_3 H13A_3 0.9700
C13_3 H13B_3 0.9700
C14_3 C15_3 1.502(8)
C14_3 H14A_3 0.9700
C14_3 H14B_3 0.9700
C15_3 C16_3 1.525(7)
C15_3 H15A_3 0.9700
C15_3 H15B_3 0.9700
C16_3 H16A_3 0.9600
C16_3 H16B_3 0.9600
C16_3 H16C_3 0.9600

loop_
_geom_torsion_atom_site_label_1
_geom_torsion_atom_site_label_2
_geom_torsion_atom_site_label_3
_geom_torsion_atom_site_label_4
_geom_torsion
C5_1 N1_1 C2_1 N3_1 -0.3(6)
C7_1 N1_1 C2_1 N3_1 -177.1(5)
N1_1 C2_1 N3_1 C4_1 0.3(6)
N1_1 C2_1 N3_1 C6_1 178.9(5)
C2_1 N3_1 C4_1 C5_1 -0.1(7)
C6_1 N3_1 C4_1 C5_1 -178.8(6)
N3_1 C4_1 C5_1 N1_1 -0.1(7)
C2_1 N1_1 C5_1 C4_1 0.3(7)
C7_1 N1_1 C5_1 C4_1 176.8(5)
C2_1 N1_1 C7_1 C8_1 134.6(6)
C5_1 N1_1 C7_1 C8_1 -41.4(8)
N1_1 C7_1 C8_1 C9_1 -170.7(5)
C7_1 C8_1 C9_1 C10_1 -179.3(5)
C8_1 C9_1 C10_1 C11_1 -179.0(5)
C9_1 C10_1 C11_1 C12_1 -179.6(5)
C10_1 C11_1 C12_1 C13_1 -179.8(5)
C11_1 C12_1 C13_1 C14_1 179.9(6)
C12_1 C13_1 C14_1 C15_1 -179.5(6)
C13_1 C14_1 C15_1 C16_1 178.8(6)
C5_2 N1_2 C2_2 N3_2 0.0(7)
C7_2 N1_2 C2_2 N3_2 -177.7(5)
N1_2 C2_2 N3_2 C4_2 -0.4(7)
N1_2 C2_2 N3_2 C6_2 176.3(5)
C2_2 N3_2 C4_2 C5_2 0.7(7)
C6_2 N3_2 C4_2 C5_2 -176.1(6)
N3_2 C4_2 C5_2 N1_2 -0.7(7)
C2_2 N1_2 C5_2 C4_2 0.4(7)
C7_2 N1_2 C5_2 C4_2 178.0(6)
C2_2 N1_2 C7_2 C8_2 -131.0(6)
C5_2 N1_2 C7_2 C8_2 51.8(8)
N1_2 C7_2 C8_2 C9_2 179.7(5)
C7_2 C8_2 C9_2 C10_2 -173.0(6)
C8_2 C9_2 C10_2 C11_2 177.7(5)
C9_2 C10_2 C11_2 C12_2 -174.8(6)
C10_2 C11_2 C12_2 C13_2 177.9(6)
C11_2 C12_2 C13_2 C14_2 -178.3(6)
C12_2 C13_2 C14_2 C15_2 179.7(6)
C13_2 C14_2 C15_2 C16_2 -179.1(6)
C5_3 N1_3 C2_3 N3_3 -0.8(10)
C7_3 N1_3 C2_3 N3_3 177.4(11)
N1_3 C2_3 N3_3 C4_3 0.6(10)
N1_3 C2_3 N3_3 C6_3 179.8(11)
C2_3 N3_3 C4_3 C5_3 -0.2(11)
C6_3 N3_3 C4_3 C5_3 -179.4(11)
N3_3 C4_3 C5_3 N1_3 -0.3(11)
C2_3 N1_3 C5_3 C4_3 0.6(11)
C7_3 N1_3 C5_3 C4_3 -177.6(10)
C5'_3 N1'_3 C2'_3 N3'_3 -1.5(15)
C7_3 N1'_3 C2'_3 N3'_3 175(2)
N1'_3 C2'_3 N3'_3 C4'_3 1.1(15)
N1'_3 C2'_3 N3'_3 C6'_3 -177(2)
C2'_3 N3'_3 C4'_3 C5'_3 -0.4(16)
C6'_3 N3'_3 C4'_3 C5'_3 178(2)
N3'_3 C4'_3 C5'_3 N1'_3 -0.5(16)
C2'_3 N1'_3 C5'_3 C4'_3 1.2(16)
C7_3 N1'_3 C5'_3 C4'_3 -175(2)
C2_3 N1_3 C7_3 C8_3 -74.0(12)
C5_3 N1_3 C7_3 C8_3 103.9(10)
C2'_3 N1'_3 C7_3 C8_3 -75(2)
C5'_3 N1'_3 C7_3 C8_3 101(2)
N1_3 C7_3 C8_3 C9_3 -52.1(10)
N1'_3 C7_3 C8_3 C9_3 -65.4(12)
C7_3 C8_3 C9_3 C10_3 -175.3(6)
C8_3 C9_3 C10_3 C11_3 -177.2(6)
C9_3 C10_3 C11_3 C12_3 179.2(6)
C10_3 C11_3 C12_3 C13_3 -178.3(6)
C11_3 C12_3 C13_3 C14_3 -179.3(6)
C12_3 C13_3 C14_3 C15_3 -179.2(6)
C13_3 C14_3 C15_3 C16_3 -179.0(6)
